data_4086997
loop_
_publ_author_name
'Goutierre, Anne-Sophie'
'Trinh, Huu Vinh'
'Larini, Paolo'
'Jazzar, Rodolphe'
'Baudoin, Olivier'

_publ_section_title
;
 Comparative Structural Analysis of Biarylphosphine Ligands in
 Arylpalladium Bromide and Malonate Complexes
;
_journal_issue 1
_journal_name_full Organometallics
_journal_page_first 129
_journal_paper_doi 10.1021/acs.organomet.6b00535
_journal_volume 36
_journal_year 2017
_chemical_formula_moiety 'C40 H47 F6 O4 P1 Pd1'
_chemical_formula_sum 'C40 H47 F6 O4 P Pd'
_chemical_formula_weight 843.17
_space_group_IT_number 2
_symmetry_cell_setting triclinic
_symmetry_space_group_name_Hall '-P 1'
_symmetry_space_group_name_H-M 'P -1'
_atom_sites_solution_hydrogens difmap
_atom_sites_solution_primary direct
_cell_angle_alpha 79.148(3)
_cell_angle_beta 85.503(3)
_cell_angle_gamma 72.106(4)
_cell_formula_units_Z 2
_cell_length_a 10.1653(4)
_cell_length_b 11.2879(5)
_cell_length_c 17.6123(5)
_cell_measurement_reflns_used 15595
_cell_measurement_temperature 150
_cell_measurement_theta_max 66.8880
_cell_measurement_theta_min 4.1500
_cell_volume 1888.31(13)
_computing_cell_refinement
;
CrysAlisPro, Agilent Technologies,
Version 1.171.36.28 (release 01-02-2013 CrysAlis171 .NET)
(compiled Feb  1 2013,16:14:44)
;
_computing_data_collection
;
CrysAlisPro, Agilent Technologies,
Version 1.171.36.28 (release 01-02-2013 CrysAlis171 .NET)
(compiled Feb  1 2013,16:14:44)
;
_computing_data_reduction
;
CrysAlisPro, Agilent Technologies,
Version 1.171.36.28 (release 01-02-2013 CrysAlis171 .NET)
(compiled Feb  1 2013,16:14:44)
;
_computing_molecular_graphics 'CAMERON (Watkin et al., 1996)'
_computing_publication_material 'CRYSTALS (Betteridge et al., 2003)'
_computing_structure_refinement 'CRYSTALS (Betteridge et al., 2003)'
_computing_structure_solution 'SIR97 (Altomare et al., 1999)'
_diffrn_ambient_temperature 150
_diffrn_detector_area_resol_mean 10.4678
_diffrn_measured_fraction_theta_full 0.986
_diffrn_measured_fraction_theta_max 0.986
_diffrn_measurement_device_type 'Xcalibur, Atlas, Gemini ultra'
_diffrn_measurement_method \w
_diffrn_radiation_monochromator mirror
_diffrn_radiation_source 'Enhance Ultra (Cu) X-ray Source'
_diffrn_radiation_type 'Cu K\a'
_diffrn_radiation_wavelength 1.5418
_diffrn_reflns_av_R_equivalents 0.035
_diffrn_reflns_limit_h_max 12
_diffrn_reflns_limit_h_min -12
_diffrn_reflns_limit_k_max 13
_diffrn_reflns_limit_k_min -13
_diffrn_reflns_limit_l_max 20
_diffrn_reflns_limit_l_min -21
_diffrn_reflns_number 27409
_diffrn_reflns_theta_full 67.177
_diffrn_reflns_theta_max 67.177
_diffrn_reflns_theta_min 4.179
_diffrn_standards_number 0
_exptl_absorpt_coefficient_mu 4.969
_exptl_absorpt_correction_T_max 0.816
_exptl_absorpt_correction_T_min 0.247
_exptl_absorpt_correction_type analytical
_exptl_absorpt_process_details
;
CrysAlisPro, Agilent Technologies,
Version 1.171.36.28 (release 01-02-2013 CrysAlis171 .NET)
(compiled Feb  1 2013,16:14:44)
Analytical numeric absorption correction using a multifaceted crystal
            model based on expressions derived by R.C. Clark & J.S. Reid.
(Clark, R. C. & Reid, J. S. (1995). Acta Cryst. A51, 887-897)
;
_exptl_crystal_colour colorless
_exptl_crystal_density_diffrn 1.483
_exptl_crystal_density_method 'not measured'
_exptl_crystal_description needle
_exptl_crystal_F_000 868
_exptl_crystal_size_max 0.389
_exptl_crystal_size_mid 0.118
_exptl_crystal_size_min 0.040
_refine_diff_density_max 0.50
_refine_diff_density_min -0.60
_refine_ls_extinction_method None
_refine_ls_goodness_of_fit_ref 0.9689
_refine_ls_hydrogen_treatment constr
_refine_ls_matrix_type full
_refine_ls_number_parameters 496
_refine_ls_number_reflns 6646
_refine_ls_number_restraints 30
_refine_ls_R_factor_all 0.0270
_refine_ls_R_factor_gt 0.0257
_refine_ls_shift/su_max 0.0061996
_refine_ls_shift/su_mean 0.0002152
_refine_ls_structure_factor_coef Fsqd
_refine_ls_weighting_details
;
 Method, part 1, Chebychev polynomial, (Watkin, 1994, Prince, 1982) 
 [weight] = 1.0/[A~0~*T~0~(x)+A~1~*T~1~(x) ... +A~n-1~]*T~n-1~(x)] 
 where A~i~ are the Chebychev coefficients listed below and x= Fcalc/Fmax 
 Method = Robust Weighting (Prince, 1982) 
 W = [weight] * [1-(deltaF/6*sigmaF)^2^]^2^ 
 A~i~ are: 
 0.153E+04 0.256E+04 0.162E+04 705. 175. 
;
_refine_ls_weighting_scheme calc
_refine_ls_wR_factor_all 0.0698
_refine_ls_wR_factor_gt 0.0681
_refine_ls_wR_factor_ref 0.0698
_reflns_limit_h_max 12
_reflns_limit_h_min -12
_reflns_limit_k_max 13
_reflns_limit_k_min -13
_reflns_limit_l_max 21
_reflns_limit_l_min 0
_reflns_number_gt 6353
_reflns_number_total 6646
_reflns_threshold_expression I>2.0\s(I)
_oxford_diffrn_Wilson_B_factor 1.56
_oxford_diffrn_Wilson_scale 0.14
_oxford_refine_ls_r_factor_ref 0.0270
_oxford_refine_ls_scale 3.39(2)
_oxford_reflns_number_all 6646
_oxford_reflns_threshold_expression_ref I>-10.0\s(I)
_cod_data_source_file om6b00535_si_002.cif
_cod_data_source_block ComplexB3
_cod_original_sg_symbol_H-M 'P -1 '
_cod_original_formula_sum 'C40 H47 F6 O4 P1 Pd1'
_cod_database_code 4086997

loop_
_symmetry_equiv_pos_as_xyz
x,y,z
-x,-y,-z

loop_
_atom_site_label
_atom_site_type_symbol
_atom_site_fract_x
_atom_site_fract_y
_atom_site_fract_z
_atom_site_U_iso_or_equiv
_atom_site_occupancy
_atom_site_adp_type
_atom_site_refinement_flags_posn
_atom_site_refinement_flags_adp
_atom_site_disorder_assembly
_atom_site_disorder_group
Pd1 Pd 0.350772(13) 0.697095(13) 0.678130(7) 0.0198 1.0000 Uani . . . .
P2 P 0.52186(5) 0.70024(5) 0.74997(3) 0.0183 1.0000 Uani . . . .
C3 C 0.4885(2) 0.74428(19) 0.84804(11) 0.0215 1.0000 Uani . . . .
C4 C 0.4336(2) 0.6555(2) 0.91012(12) 0.0260 1.0000 Uani . . . .
C5 C 0.3870(2) 0.7156(2) 0.98234(13) 0.0332 1.0000 Uani . . . .
C6 C 0.5073(3) 0.7414(3) 1.01534(13) 0.0390 1.0000 Uani . . . .
C7 C 0.5730(3) 0.8227(3) 0.95490(13) 0.0363 1.0000 Uani . . . .
C8 C 0.6129(2) 0.7679(2) 0.88037(12) 0.0293 1.0000 Uani . . . .
H82 H 0.6868 0.6876 0.8909 0.0347 1.0000 Uiso R . . .
H81 H 0.6493 0.8249 0.8440 0.0350 1.0000 Uiso R . . .
H71 H 0.6577 0.8296 0.9748 0.0435 1.0000 Uiso R . . .
H72 H 0.5094 0.9072 0.9422 0.0434 1.0000 Uiso R . . .
H62 H 0.4724 0.7867 1.0578 0.0469 1.0000 Uiso R . . .
H61 H 0.5760 0.6607 1.0340 0.0470 1.0000 Uiso R . . .
H51 H 0.3501 0.6582 1.0198 0.0401 1.0000 Uiso R . . .
H52 H 0.3122 0.7934 0.9691 0.0395 1.0000 Uiso R . . .
H42 H 0.5077 0.5768 0.9249 0.0308 1.0000 Uiso R . . .
H41 H 0.3583 0.6340 0.8918 0.0306 1.0000 Uiso R . . .
H31 H 0.4185 0.8247 0.8399 0.0259 1.0000 Uiso R . . .
C9 C 0.6126(2) 0.81370(18) 0.70218(11) 0.0201 1.0000 Uani . . . .
C10 C 0.5418(2) 0.93681(19) 0.66608(12) 0.0231 1.0000 Uani . . . .
C11 C 0.3875(2) 0.98990(19) 0.65783(12) 0.0249 1.0000 Uani . . . .
C12 C 0.3052(2) 1.06932(19) 0.70738(12) 0.0243 1.0000 Uani . . . .
C13 C 0.3659(2) 1.1031(2) 0.77361(13) 0.0286 1.0000 Uani . . . .
C14 C 0.2793(3) 1.0969(2) 0.84860(14) 0.0347 1.0000 Uani . . . .
H141 H 0.3249 1.1113 0.8897 0.0511 1.0000 Uiso R . . .
H142 H 0.1904 1.1608 0.8426 0.0514 1.0000 Uiso R . . .
H143 H 0.2666 1.0154 0.8632 0.0506 1.0000 Uiso R . . .
C15 C 0.3823(3) 1.2359(2) 0.75013(15) 0.0412 1.0000 Uani . . . .
H153 H 0.4171 1.2584 0.7929 0.0615 1.0000 Uiso R . . .
H152 H 0.2951 1.2977 0.7348 0.0614 1.0000 Uiso R . . .
H151 H 0.4490 1.2366 0.7075 0.0612 1.0000 Uiso R . . .
H131 H 0.4563 1.0447 0.7839 0.0338 1.0000 Uiso R . . .
C16 C 0.1656(2) 1.1250(2) 0.69130(13) 0.0290 1.0000 Uani . . . .
C17 C 0.1067(2) 1.1051(2) 0.62848(15) 0.0339 1.0000 Uani . . . .
C18 C 0.1884(3) 1.0278(2) 0.57940(14) 0.0347 1.0000 Uani . . . .
C19 C 0.3277(2) 0.9722(2) 0.59406(13) 0.0296 1.0000 Uani . . . .
H191 H 0.3831 0.9223 0.5615 0.0352 1.0000 Uiso R . . .
H181 H 0.1502 1.0129 0.5372 0.0420 1.0000 Uiso R . . .
H171 H 0.0132 1.1460 0.6196 0.0404 1.0000 Uiso R . . .
H161 H 0.1104 1.1788 0.7237 0.0350 1.0000 Uiso R . . .
C20 C 0.6185(2) 1.0188(2) 0.63476(14) 0.0312 1.0000 Uani . . . .
C21 C 0.7606(2) 0.9828(2) 0.63939(14) 0.0326 1.0000 Uani . . . .
C22 C 0.8303(2) 0.8632(2) 0.67619(13) 0.0289 1.0000 Uani . . . .
C23 C 0.7564(2) 0.7798(2) 0.70724(12) 0.0244 1.0000 Uani . . . .
H231 H 0.8047 0.6998 0.7330 0.0296 1.0000 Uiso R . . .
H221 H 0.9246 0.8369 0.6802 0.0352 1.0000 Uiso R . . .
H211 H 0.8086 1.0407 0.6167 0.0401 1.0000 Uiso R . . .
H201 H 0.5728 1.1000 0.6101 0.0363 1.0000 Uiso R . . .
C24 C 0.6532(2) 0.54247(19) 0.75919(11) 0.0217 1.0000 Uani . . . .
C25 C 0.7202(2) 0.51398(19) 0.68060(12) 0.0247 1.0000 Uani . . . .
C26 C 0.8322(2) 0.3864(2) 0.68947(13) 0.0275 1.0000 Uani . . . .
C27 C 0.7740(3) 0.2803(2) 0.72825(13) 0.0319 1.0000 Uani . . . .
C28 C 0.7027(3) 0.3080(2) 0.80531(13) 0.0323 1.0000 Uani . . . .
C29 C 0.5905(2) 0.4367(2) 0.79464(13) 0.0284 1.0000 Uani . . . .
H291 H 0.5478 0.4524 0.8432 0.0340 1.0000 Uiso R . . .
H292 H 0.5237 0.4352 0.7596 0.0337 1.0000 Uiso R . . .
H281 H 0.7718 0.3101 0.8401 0.0379 1.0000 Uiso R . . .
H282 H 0.6601 0.2435 0.8279 0.0391 1.0000 Uiso R . . .
H272 H 0.8490 0.2009 0.7369 0.0382 1.0000 Uiso R . . .
H271 H 0.7095 0.2711 0.6942 0.0370 1.0000 Uiso R . . .
H261 H 0.9044 0.3899 0.7199 0.0325 1.0000 Uiso R . . .
H262 H 0.8728 0.3707 0.6396 0.0325 1.0000 Uiso R . . .
H252 H 0.7574 0.5813 0.6563 0.0297 1.0000 Uiso R . . .
H251 H 0.6478 0.5121 0.6486 0.0297 1.0000 Uiso R . . .
H241 H 0.7240 0.5400 0.7925 0.0258 1.0000 Uiso R . . .
O30 O 0.19759(15) 0.67282(16) 0.61492(9) 0.0290 1.0000 Uani . . . .
C31 C 0.2129(2) 0.6578(2) 0.54577(13) 0.0276 1.0000 Uani . . . .
O32 O 0.10964(17) 0.63153(19) 0.51472(10) 0.0395 1.0000 Uani . . . .
C33 C -0.0052(3) 0.6188(3) 0.56451(18) 0.0511 1.0000 Uani . . . .
H332 H -0.0581 0.5799 0.5403 0.0765 1.0000 Uiso R . . .
H333 H 0.0272 0.5654 0.6121 0.0773 1.0000 Uiso R . . .
H331 H -0.0610 0.6997 0.5739 0.0774 1.0000 Uiso R . . .
C34 C 0.3217(2) 0.6641(2) 0.49433(13) 0.0296 1.0000 Uani . . . .
C35 C 0.4454(2) 0.67742(19) 0.51425(12) 0.0236 1.0000 Uani . . . .
O36 O 0.48057(15) 0.68986(14) 0.57815(8) 0.0239 1.0000 Uani . . . .
O37 O 0.53770(16) 0.67764(15) 0.45442(8) 0.0305 1.0000 Uani . . . .
C38 C 0.6711(2) 0.6830(3) 0.47160(14) 0.0367 1.0000 Uani . . . .
H382 H 0.7199 0.6920 0.4239 0.0552 1.0000 Uiso R . . .
H383 H 0.6613 0.7555 0.4957 0.0553 1.0000 Uiso R . . .
H381 H 0.7202 0.6074 0.5056 0.0551 1.0000 Uiso R . . .
H341 H 0.3139 0.6545 0.4437 0.0357 1.0000 Uiso R . . .
C39 C 0.2184(2) 0.6991(2) 0.76717(12) 0.0221 1.0000 Uani . . . .
C40 C 0.1842(2) 0.5892(2) 0.79592(12) 0.0236 1.0000 Uani . . . .
C41 C 0.0815(2) 0.5870(2) 0.85296(12) 0.0239 1.0000 Uani . . . .
C42 C 0.0520(2) 0.4647(2) 0.88388(13) 0.0293 1.0000 Uani . . . .
F43 F 0.14985(16) 0.38516(14) 0.93076(9) 0.0466 1.0000 Uani . . . .
F44 F 0.04394(18) 0.40269(14) 0.82794(9) 0.0483 1.0000 Uani . . . .
F45 F -0.06722(15) 0.47948(14) 0.92440(10) 0.0477 1.0000 Uani . . . .
C46 C 0.0099(2) 0.6954(2) 0.88192(12) 0.0256 1.0000 Uani . . . .
C47 C 0.0414(2) 0.8064(2) 0.85160(12) 0.0261 1.0000 Uani . . . .
C48 C 0.1448(2) 0.8091(2) 0.79542(12) 0.0251 1.0000 Uani . . . .
H481 H 0.1640 0.8864 0.7756 0.0295 1.0000 Uiso R . . .
C49 C -0.0413(3) 0.9242(2) 0.88123(15) 0.0371 1.0000 Uani . . . .
F50 F -0.1731(3) 0.9677(3) 0.8508(3) 0.0700 0.6969 Uani . U 1 1
F51 F -0.1598(8) 0.9327(8) 0.8996(7) 0.0692 0.3031 Uani . U 1 2
F52 F 0.0047(6) 1.0208(6) 0.8619(3) 0.0637 0.6969 Uani . U 1 1
F53 F -0.0223(17) 1.0239(13) 0.8386(8) 0.0688 0.3031 Uani . U 1 2
F54 F 0.0229(10) 0.9247(7) 0.9491(4) 0.0751 0.3031 Uani . U 1 2
F55 F -0.0689(5) 0.9056(3) 0.95584(19) 0.0784 0.6969 Uani . U 1 1
H461 H -0.0571 0.6934 0.9197 0.0307 1.0000 Uiso R . . .
H401 H 0.2296 0.5141 0.7780 0.0282 1.0000 Uiso R . . .

loop_
_atom_site_aniso_label
_atom_site_aniso_U_11
_atom_site_aniso_U_22
_atom_site_aniso_U_33
_atom_site_aniso_U_23
_atom_site_aniso_U_13
_atom_site_aniso_U_12
Pd1 0.01779(9) 0.02451(9) 0.01812(9) -0.00480(6) 0.00116(6) -0.00745(6)
P2 0.0170(2) 0.0201(2) 0.0175(2) -0.00323(18) 0.00058(18) -0.00526(19)
C3 0.0216(10) 0.0230(10) 0.0192(10) -0.0055(8) 0.0009(8) -0.0051(8)
C4 0.0264(11) 0.0313(11) 0.0201(10) -0.0016(8) -0.0005(8) -0.0100(9)
C5 0.0340(12) 0.0452(13) 0.0220(11) -0.0054(9) 0.0063(9) -0.0161(11)
C6 0.0438(14) 0.0601(16) 0.0193(11) -0.0117(11) 0.0007(10) -0.0221(13)
C7 0.0390(13) 0.0509(15) 0.0263(12) -0.0131(10) -0.0010(10) -0.0202(12)
C8 0.0286(11) 0.0416(13) 0.0220(10) -0.0083(9) 0.0012(9) -0.0156(10)
C9 0.0204(10) 0.0232(10) 0.0181(9) -0.0056(8) 0.0023(7) -0.0080(8)
C10 0.0236(10) 0.0234(10) 0.0218(10) -0.0055(8) 0.0019(8) -0.0059(8)
C11 0.0255(11) 0.0200(10) 0.0277(11) -0.0014(8) 0.0009(8) -0.0064(8)
C12 0.0263(11) 0.0206(10) 0.0258(10) -0.0024(8) 0.0029(8) -0.0087(8)
C13 0.0278(11) 0.0282(11) 0.0295(11) -0.0073(9) 0.0003(9) -0.0068(9)
C14 0.0388(13) 0.0329(12) 0.0325(12) -0.0106(10) 0.0048(10) -0.0093(10)
C15 0.0555(16) 0.0403(14) 0.0382(13) -0.0108(11) 0.0025(12) -0.0278(12)
C16 0.0260(11) 0.0244(10) 0.0348(12) -0.0062(9) 0.0038(9) -0.0053(9)
C17 0.0239(11) 0.0302(12) 0.0449(14) -0.0030(10) -0.0039(10) -0.0056(9)
C18 0.0360(13) 0.0327(12) 0.0354(13) -0.0081(10) -0.0087(10) -0.0071(10)
C19 0.0324(12) 0.0229(10) 0.0321(12) -0.0075(9) -0.0012(9) -0.0044(9)
C20 0.0329(12) 0.0229(10) 0.0350(12) -0.0010(9) 0.0036(10) -0.0078(9)
C21 0.0306(12) 0.0328(12) 0.0382(13) -0.0073(10) 0.0090(10) -0.0166(10)
C22 0.0203(10) 0.0372(12) 0.0325(12) -0.0110(9) 0.0033(9) -0.0114(9)
C23 0.0221(10) 0.0258(10) 0.0240(10) -0.0053(8) -0.0011(8) -0.0047(8)
C24 0.0198(9) 0.0222(10) 0.0213(10) -0.0034(8) 0.0000(8) -0.0041(8)
C25 0.0250(10) 0.0242(10) 0.0230(10) -0.0033(8) 0.0014(8) -0.0056(8)
C26 0.0246(11) 0.0294(11) 0.0264(11) -0.0081(9) 0.0049(9) -0.0042(9)
C27 0.0356(12) 0.0246(11) 0.0292(11) -0.0054(9) 0.0037(9) -0.0004(9)
C28 0.0389(13) 0.0230(11) 0.0289(11) -0.0006(9) 0.0052(10) -0.0042(10)
C29 0.0313(12) 0.0230(10) 0.0281(11) -0.0031(8) 0.0080(9) -0.0068(9)
O30 0.0218(7) 0.0443(9) 0.0261(8) -0.0134(7) 0.0016(6) -0.0135(7)
C31 0.0220(10) 0.0323(11) 0.0289(11) -0.0093(9) -0.0048(9) -0.0051(9)
O32 0.0247(8) 0.0695(12) 0.0340(9) -0.0239(9) 0.0019(7) -0.0199(8)
C33 0.0301(13) 0.087(2) 0.0544(17) -0.0401(16) 0.0104(12) -0.0295(14)
C34 0.0283(11) 0.0419(13) 0.0203(10) -0.0071(9) -0.0003(8) -0.0119(10)
C35 0.0244(10) 0.0209(10) 0.0221(10) -0.0006(8) 0.0020(8) -0.0042(8)
O36 0.0218(7) 0.0308(8) 0.0197(7) -0.0054(6) 0.0008(6) -0.0085(6)
O37 0.0260(8) 0.0423(9) 0.0211(7) -0.0021(6) 0.0040(6) -0.0103(7)
C38 0.0254(12) 0.0483(14) 0.0327(13) 0.0014(11) 0.0050(10) -0.0120(11)
C39 0.0189(10) 0.0275(10) 0.0197(10) -0.0032(8) -0.0021(8) -0.0065(8)
C40 0.0222(10) 0.0250(10) 0.0234(10) -0.0053(8) -0.0007(8) -0.0059(8)
C41 0.0224(10) 0.0268(10) 0.0220(10) -0.0014(8) -0.0014(8) -0.0082(8)
C42 0.0270(11) 0.0286(11) 0.0317(12) -0.0037(9) 0.0011(9) -0.0088(9)
F43 0.0453(9) 0.0351(8) 0.0534(9) 0.0124(7) -0.0114(7) -0.0125(7)
F44 0.0744(11) 0.0422(8) 0.0414(8) -0.0112(7) 0.0024(8) -0.0351(8)
F45 0.0379(8) 0.0364(8) 0.0678(10) -0.0055(7) 0.0237(7) -0.0178(7)
C46 0.0234(10) 0.0296(11) 0.0235(10) -0.0044(8) 0.0037(8) -0.0087(9)
C47 0.0241(10) 0.0267(11) 0.0271(11) -0.0071(8) 0.0003(8) -0.0058(9)
C48 0.0263(11) 0.0246(10) 0.0249(11) -0.0033(8) -0.0021(8) -0.0085(8)
C49 0.0414(14) 0.0305(12) 0.0408(14) -0.0112(10) 0.0126(11) -0.0130(11)
F50 0.0360(14) 0.0508(19) 0.120(3) -0.041(2) -0.007(2) 0.0077(13)
F51 0.038(3) 0.054(4) 0.125(6) -0.045(4) 0.043(4) -0.020(3)
F52 0.056(2) 0.043(2) 0.108(4) -0.043(3) 0.046(2) -0.0315(19)
F53 0.093(6) 0.024(3) 0.069(5) -0.006(4) 0.026(4) 0.003(4)
F54 0.108(5) 0.054(3) 0.055(4) -0.042(3) -0.005(4) 0.008(4)
F55 0.126(3) 0.0495(16) 0.0430(15) -0.0198(12) 0.037(2) -0.005(2)

loop_
_atom_type_symbol
_atom_type_scat_dispersion_real
_atom_type_scat_dispersion_imag
_atom_type_scat_Cromer_Mann_a1
_atom_type_scat_Cromer_Mann_b1
_atom_type_scat_Cromer_Mann_a2
_atom_type_scat_Cromer_Mann_b2
_atom_type_scat_Cromer_Mann_a3
_atom_type_scat_Cromer_Mann_b3
_atom_type_scat_Cromer_Mann_a4
_atom_type_scat_Cromer_Mann_b4
_atom_type_scat_Cromer_Mann_c
_atom_type_scat_source
C 0.0181 0.0091 2.3100 20.8439 1.0200 10.2075 1.5886 0.5687 0.8650 51.6512 0.2156 'International Tables Vol C 4.2.6.8 and 6.1.1.4'
H 0.0000 0.0000 0.4930 10.5109 0.3229 26.1257 0.1402 3.1424 0.0408 57.7998 0.0030 'International Tables Vol C 4.2.6.8 and 6.1.1.4'
N 0.0311 0.0180 12.2126 0.0057 3.1322 9.8933 2.0125 28.9975 1.1663 0.5826 -11.5290 'International Tables Vol C 4.2.6.8 and 6.1.1.4'
O 0.0492 0.0322 3.0485 13.2771 2.2868 5.7011 1.5463 0.3239 0.8670 32.9089 0.2508 'International Tables Vol C 4.2.6.8 and 6.1.1.4'
P 0.2955 0.4335 6.4345 1.9067 4.1791 27.1570 1.7800 0.5260 1.4908 68.1645 1.1149 'International Tables Vol C 4.2.6.8 and 6.1.1.4'
Pd 0.1215 3.9337 19.3319 0.6987 15.5017 7.9893 5.2954 25.2052 0.6058 76.8986 5.2659 'International Tables Vol C 4.2.6.8 and 6.1.1.4'
F 0.0727 0.0534 3.5392 10.2825 2.6412 4.2944 1.5170 0.2615 1.0243 26.1476 0.2776 'International Tables Vol C 4.2.6.8 and 6.1.1.4'

loop_
_geom_angle_atom_site_label_1
_geom_angle_atom_site_label_2
_geom_angle_atom_site_label_3
_geom_angle
_geom_angle_publ_flag
P2 Pd1 O30 173.77(5) yes
P2 Pd1 O36 91.28(4) yes
O30 Pd1 O36 89.17(6) yes
P2 Pd1 C39 93.37(6) yes
O30 Pd1 C39 86.05(7) yes
O36 Pd1 C39 175.15(7) yes
Pd1 P2 C3 121.88(7) yes
Pd1 P2 C9 112.11(6) yes
C3 P2 C9 100.70(9) yes
Pd1 P2 C24 107.59(7) yes
C3 P2 C24 107.78(9) yes
C9 P2 C24 105.61(9) yes
P2 C3 C4 116.43(14) yes
P2 C3 C8 113.58(14) yes
C4 C3 C8 108.64(17) yes
P2 C3 H31 103.9 no
C4 C3 H31 107.7 no
C8 C3 H31 105.7 no
C3 C4 C5 110.20(18) yes
C3 C4 H42 109.4 no
C5 C4 H42 107.8 no
C3 C4 H41 112.0 no
C5 C4 H41 109.8 no
H42 C4 H41 107.6 no
C4 C5 C6 110.51(19) yes
C4 C5 H51 108.1 no
C6 C5 H51 111.0 no
C4 C5 H52 109.2 no
C6 C5 H52 110.6 no
H51 C5 H52 107.4 no
C5 C6 C7 111.3(2) yes
C5 C6 H62 108.3 no
C7 C6 H62 108.3 no
C5 C6 H61 108.8 no
C7 C6 H61 110.1 no
H62 C6 H61 109.9 no
C6 C7 C8 112.3(2) yes
C6 C7 H71 110.5 no
C8 C7 H71 107.4 no
C6 C7 H72 110.1 no
C8 C7 H72 108.4 no
H71 C7 H72 108.1 no
C3 C8 C7 111.19(18) yes
C3 C8 H82 108.9 no
C7 C8 H82 109.4 no
C3 C8 H81 111.7 no
C7 C8 H81 108.4 no
H82 C8 H81 107.3 no
P2 C9 C10 122.42(15) yes
P2 C9 C23 118.82(15) yes
C10 C9 C23 118.56(18) yes
C9 C10 C11 125.46(18) yes
C9 C10 C20 118.64(19) yes
C11 C10 C20 115.90(18) yes
C10 C11 C12 121.65(19) yes
C10 C11 C19 118.69(19) yes
C12 C11 C19 119.2(2) yes
C11 C12 C13 122.19(19) yes
C11 C12 C16 118.3(2) yes
C13 C12 C16 119.40(19) yes
C12 C13 C14 113.22(19) yes
C12 C13 C15 109.81(19) yes
C14 C13 C15 109.45(19) yes
C12 C13 H131 108.8 no
C14 C13 H131 107.8 no
C15 C13 H131 107.7 no
C13 C14 H141 110.6 no
C13 C14 H142 110.7 no
H141 C14 H142 107.8 no
C13 C14 H143 110.3 no
H141 C14 H143 107.7 no
H142 C14 H143 109.7 no
C13 C15 H153 109.6 no
C13 C15 H152 111.1 no
H153 C15 H152 109.3 no
C13 C15 H151 109.8 no
H153 C15 H151 107.6 no
H152 C15 H151 109.3 no
C12 C16 C17 122.0(2) yes
C12 C16 H161 118.7 no
C17 C16 H161 119.2 no
C16 C17 C18 119.5(2) yes
C16 C17 H171 118.7 no
C18 C17 H171 121.7 no
C17 C18 C19 119.3(2) yes
C17 C18 H181 120.6 no
C19 C18 H181 120.1 no
C11 C19 C18 121.6(2) yes
C11 C19 H191 118.3 no
C18 C19 H191 120.1 no
C10 C20 C21 121.8(2) yes
C10 C20 H201 119.3 no
C21 C20 H201 118.8 no
C20 C21 C22 119.8(2) yes
C20 C21 H211 119.1 no
C22 C21 H211 121.1 no
C21 C22 C23 119.4(2) yes
C21 C22 H221 121.6 no
C23 C22 H221 119.0 no
C9 C23 C22 121.8(2) yes
C9 C23 H231 119.8 no
C22 C23 H231 118.4 no
P2 C24 C25 112.02(14) yes
P2 C24 C29 111.63(14) yes
C25 C24 C29 107.93(16) yes
P2 C24 H241 108.9 no
C25 C24 H241 108.5 no
C29 C24 H241 107.8 no
C24 C25 C26 111.45(17) yes
C24 C25 H252 109.3 no
C26 C25 H252 110.9 no
C24 C25 H251 107.3 no
C26 C25 H251 109.1 no
H252 C25 H251 108.6 no
C25 C26 C27 111.06(17) yes
C25 C26 H261 108.5 no
C27 C26 H261 109.8 no
C25 C26 H262 110.0 no
C27 C26 H262 110.5 no
H261 C26 H262 106.9 no
C26 C27 C28 110.76(18) yes
C26 C27 H272 109.4 no
C28 C27 H272 109.6 no
C26 C27 H271 109.0 no
C28 C27 H271 110.2 no
H272 C27 H271 107.8 no
C27 C28 C29 111.04(18) yes
C27 C28 H281 108.5 no
C29 C28 H281 108.5 no
C27 C28 H282 110.5 no
C29 C28 H282 108.5 no
H281 C28 H282 109.8 no
C28 C29 C24 110.54(18) yes
C28 C29 H291 109.8 no
C24 C29 H291 109.7 no
C28 C29 H292 108.4 no
C24 C29 H292 108.1 no
H291 C29 H292 110.4 no
Pd1 O30 C31 123.83(14) yes
O30 C31 O32 117.1(2) yes
O30 C31 C34 129.7(2) yes
O32 C31 C34 113.25(19) yes
C31 O32 C33 117.22(18) yes
O32 C33 H332 108.7 no
O32 C33 H333 109.8 no
H332 C33 H333 108.1 no
O32 C33 H331 109.9 no
H332 C33 H331 110.3 no
H333 C33 H331 109.9 no
C31 C34 C35 124.2(2) yes
C31 C34 H341 118.2 no
C35 C34 H341 117.5 no
C34 C35 O36 129.1(2) yes
C34 C35 O37 113.38(18) yes
O36 C35 O37 117.49(19) yes
Pd1 O36 C35 123.73(13) yes
C35 O37 C38 116.62(17) yes
O37 C38 H382 106.9 no
O37 C38 H383 110.1 no
H382 C38 H383 109.1 no
O37 C38 H381 111.0 no
H382 C38 H381 110.5 no
H383 C38 H381 109.2 no
Pd1 C39 C40 117.88(15) yes
Pd1 C39 C48 123.28(16) yes
C40 C39 C48 118.27(19) yes
C39 C40 C41 121.14(19) yes
C39 C40 H401 121.1 no
C41 C40 H401 117.8 no
C40 C41 C42 118.93(19) yes
C40 C41 C46 120.67(19) yes
C42 C41 C46 120.38(19) yes
C41 C42 F43 112.59(18) yes
C41 C42 F44 112.33(18) yes
F43 C42 F44 105.77(19) yes
C41 C42 F45 113.04(18) yes
F43 C42 F45 106.22(18) yes
F44 C42 F45 106.35(19) yes
C41 C46 C47 118.23(19) yes
C41 C46 H461 120.4 no
C47 C46 H461 121.4 no
C46 C47 C48 121.45(19) yes
C46 C47 C49 117.51(19) yes
C48 C47 C49 121.0(2) yes
C39 C48 C47 120.21(19) yes
C39 C48 H481 120.1 no
C47 C48 H481 119.7 no
C47 C49 F50 110.2(2) yes
C47 C49 F52 116.0(3) yes
F50 C49 F52 103.2(4) yes
C47 C49 F55 113.7(2) yes
F50 C49 F55 101.7(3) yes
F52 C49 F55 110.4(4) yes
C47 C49 F51 116.8(4) yes
C47 C49 F53 111.6(7) yes
F51 C49 F53 114.7(9) yes
C47 C49 F54 106.4(3) yes
F51 C49 F54 105.6(7) yes
F53 C49 F54 99.7(8) yes

loop_
_geom_bond_atom_site_label_1
_geom_bond_atom_site_label_2
_geom_bond_distance
_geom_bond_publ_flag
Pd1 P2 2.2421(5) yes
Pd1 O30 2.0948(15) yes
Pd1 O36 2.1146(14) yes
Pd1 C39 1.983(2) yes
P2 C3 1.864(2) yes
P2 C9 1.843(2) yes
P2 C24 1.856(2) yes
C3 C4 1.532(3) yes
C3 C8 1.540(3) yes
C3 H31 0.960 no
C4 C5 1.528(3) yes
C4 H42 0.978 no
C4 H41 0.966 no
C5 C6 1.521(3) yes
C5 H51 0.972 no
C5 H52 0.972 no
C6 C7 1.522(3) yes
C6 H62 0.969 no
C6 H61 0.979 no
C7 C8 1.529(3) yes
C7 H71 0.985 no
C7 H72 0.970 no
C8 H82 0.980 no
C8 H81 0.957 no
C9 C10 1.406(3) yes
C9 C23 1.398(3) yes
C10 C11 1.505(3) yes
C10 C20 1.397(3) yes
C11 C12 1.409(3) yes
C11 C19 1.392(3) yes
C12 C13 1.521(3) yes
C12 C16 1.392(3) yes
C13 C14 1.531(3) yes
C13 C15 1.534(3) yes
C13 H131 0.959 no
C14 H141 0.953 no
C14 H142 0.966 no
C14 H143 0.953 no
C15 H153 0.962 no
C15 H152 0.965 no
C15 H151 0.972 no
C16 C17 1.383(3) yes
C16 H161 0.938 no
C17 C18 1.387(3) yes
C17 H171 0.932 no
C18 C19 1.384(3) yes
C18 H181 0.929 no
C19 H191 0.917 no
C20 C21 1.380(3) yes
C20 H201 0.930 no
C21 C22 1.378(3) yes
C21 H211 0.945 no
C22 C23 1.388(3) yes
C22 H221 0.917 no
C23 H231 0.933 no
C24 C25 1.539(3) yes
C24 C29 1.531(3) yes
C24 H241 0.955 no
C25 C26 1.526(3) yes
C25 H252 0.966 no
C25 H251 0.969 no
C26 C27 1.521(3) yes
C26 H261 0.957 no
C26 H262 0.965 no
C27 C28 1.527(3) yes
C27 H272 0.977 no
C27 H271 0.964 no
C28 C29 1.536(3) yes
C28 H281 0.975 no
C28 H282 0.967 no
C29 H291 0.950 no
C29 H292 0.959 no
O30 C31 1.252(3) yes
C31 O32 1.354(3) yes
C31 C34 1.384(3) yes
O32 C33 1.431(3) yes
C33 H332 0.955 no
C33 H333 0.952 no
C33 H331 0.952 no
C34 C35 1.390(3) yes
C34 H341 0.931 no
C35 O36 1.252(3) yes
C35 O37 1.355(3) yes
O37 C38 1.433(3) yes
C38 H382 0.947 no
C38 H383 0.967 no
C38 H381 0.964 no
C39 C40 1.384(3) yes
C39 C48 1.398(3) yes
C40 C41 1.393(3) yes
C40 H401 0.932 no
C41 C42 1.497(3) yes
C41 C46 1.385(3) yes
C42 F43 1.334(3) yes
C42 F44 1.332(3) yes
C42 F45 1.338(3) yes
C46 C47 1.387(3) yes
C46 H461 0.917 no
C47 C48 1.389(3) yes
C47 C49 1.501(3) yes
C48 H481 0.950 no
C49 F50 1.390(4) yes
C49 F52 1.294(6) yes
C49 F55 1.313(4) yes
C49 F51 1.201(8) yes
C49 F53 1.289(15) yes
C49 F54 1.407(8) yes

loop_
_geom_hbond_atom_site_label_D
_geom_hbond_atom_site_label_H
_geom_hbond_atom_site_label_A
_geom_hbond_site_symmetry_A
_geom_hbond_angle_DHA
_geom_hbond_distance_DH
_geom_hbond_distance_HA
_geom_hbond_distance_DA
_geom_hbond_publ_flag
C4 H41 C39 . 136.00 0.966 2.572 3.332(3) yes
C19 H191 O36 . 130.00 0.917 2.472 3.143(3) yes
C20 H201 O37 2_676 176.50(7) 0.930 2.499 3.428(3) yes
C25 H252 C23 . 129.00 0.966 2.563 3.255(3) yes
C25 H251 O36 . 127.00 0.969 2.398 3.082(3) yes
